data_4106366
loop_
_publ_author_name
'Atsushi Kondo'
'Hiroshi Kajiro'
'Hiroshi Noguchi'
'Lucia Carlucci'
'Davide M. Proserpio'
'Gianfranco Ciani'
'Kenichi Kato'
'Masaki Takata'
'Hiroko Seki'
'Masami Sakamoto'
'Yoshiyuki Hattori'
'Fujio Okino'
'Kazuyuki Maeda'
'Tomonori Ohba'
'Katsumi Kaneko'
'Hirofumi Kanoh'

_publ_section_title
;
 Super Flexibility of a 2D Cu-Based Porous Coordination Framework on Gas
 Adsorption in Comparison with a 3D Framework of Identical Composition:
 Framework Dimensionality-Dependent Gas Adsorptivities
;
_journal_name_full 'Journal of the American Chemical Society'
_journal_page_first 10512
_journal_page_last 10522
_journal_paper_doi 10.1021/ja201170c
_journal_volume 133
_journal_year 2011
_chemical_formula_sum 'C22 H16 Cu F6 N4 O6 S2'
_chemical_formula_weight 674.05
_space_group_IT_number 52
_symmetry_cell_setting orthorhombic
_symmetry_space_group_name_Hall '-P 2a 2bc'
_symmetry_space_group_name_H-M 'P n n a'
_atom_sites_solution_hydrogens geom
_atom_sites_solution_primary direct
_atom_sites_solution_secondary difmap
_cell_angle_alpha 90.00
_cell_angle_beta 90.00
_cell_angle_gamma 90.00
_cell_formula_units_Z 4
_cell_length_a 16.510(3)
_cell_length_b 14.417(3)
_cell_length_c 14.910(3)
_cell_measurement_temperature 173(2)
_cell_measurement_theta_max 25
_cell_measurement_theta_min 3
_cell_volume 3548.9(12)
_computing_molecular_graphics TOPOS
_computing_structure_refinement 'SHELXL-97 (Sheldrick, 1997)'
_computing_structure_solution SIR97
_diffrn_ambient_temperature 173(2)
_diffrn_measured_fraction_theta_full 0.999
_diffrn_measured_fraction_theta_max 0.973
_diffrn_measurement_method omega-scan
_diffrn_radiation_monochromator graphite
_diffrn_radiation_source 'fine-focus sealed tube'
_diffrn_radiation_type MoK\a
_diffrn_radiation_wavelength 0.71073
_diffrn_reflns_av_R_equivalents 0.0558
_diffrn_reflns_av_sigmaI/netI 0.0533
_diffrn_reflns_limit_h_max 19
_diffrn_reflns_limit_h_min -21
_diffrn_reflns_limit_k_max 18
_diffrn_reflns_limit_k_min -12
_diffrn_reflns_limit_l_max 19
_diffrn_reflns_limit_l_min -19
_diffrn_reflns_number 18472
_diffrn_reflns_theta_full 25.00
_diffrn_reflns_theta_max 27.93
_diffrn_reflns_theta_min 1.84
_diffrn_standards_decay_% 20
_exptl_absorpt_coefficient_mu 0.799
_exptl_absorpt_correction_T_max 1.00
_exptl_absorpt_correction_T_min 0.67
_exptl_absorpt_correction_type multi-scan
_exptl_crystal_colour blue
_exptl_crystal_density_diffrn 1.262
_exptl_crystal_description block
_exptl_crystal_F_000 1356
_exptl_crystal_size_max 0.21
_exptl_crystal_size_mid 0.18
_exptl_crystal_size_min 0.15
_platon_squeeze_details
;
R values before squeeze:
 R1 =  0.1091 for   2544 Fo > 4sig(Fo)  and  0.1560 for all   4143 data
 wR2 =  0.3581,  GooF = S =   1.122,  Restrained GooF =    1.130  for all data
   208 parameters refined using     24 restraints
;
_refine_diff_density_max 1.106
_refine_diff_density_min -0.923
_refine_diff_density_rms 0.095
_refine_ls_extinction_method none
_refine_ls_goodness_of_fit_all 1.072
_refine_ls_hydrogen_treatment constr
_refine_ls_matrix_type full
_refine_ls_number_parameters 208
_refine_ls_number_reflns 4143
_refine_ls_number_restraints 24
_refine_ls_restrained_S_all 1.086
_refine_ls_R_factor_all 0.1096
_refine_ls_R_factor_obs 0.0704
_refine_ls_shift/su_max 0.000
_refine_ls_shift/su_mean 0.000
_refine_ls_structure_factor_coef Fsqd
_refine_ls_weighting_details 'calc w=1/[\s^2^(Fo^2^)+(0.1082P)^2^+2.9881P] where P=(Fo^2^+2Fc^2^)/3'
_refine_ls_weighting_scheme calc
_refine_ls_wR_factor_all 0.2133
_refine_ls_wR_factor_obs 0.1965
_reflns_number_observed 2501
_reflns_number_total 4143
_reflns_observed_criterion >2sigma(I)
_cod_data_source_file ja201170c_si_002.cif
_cod_data_source_block 4
_cod_database_code 4106366

loop_
_symmetry_equiv_pos_as_xyz
'x, y, z'
'-x+1/2, -y, z'
'-x+1/2, y+1/2, -z+1/2'
'x, -y+1/2, -z+1/2'
'-x, -y, -z'
'x-1/2, y, -z'
'x-1/2, -y-1/2, z-1/2'
'-x, y-1/2, z-1/2'

loop_
_atom_site_label
_atom_site_type_symbol
_atom_site_fract_x
_atom_site_fract_y
_atom_site_fract_z
_atom_site_U_iso_or_equiv
_atom_site_adp_type
_atom_site_occupancy
_atom_site_symmetry_multiplicity
_atom_site_calc_flag
_atom_site_refinement_flags
_atom_site_disorder_assembly
_atom_site_disorder_group
Cu1 Cu 0.93200(3) -0.2500 0.2500 0.0260(2) Uani 1 2 d S . .
N1 N 1.01818(18) -0.2456(2) 0.3460(2) 0.0269(7) Uani 1 1 d . . .
N2 N 0.84360(19) -0.2497(2) 0.1553(2) 0.0273(7) Uani 1 1 d . . .
C1 C 1.0802(2) -0.1854(3) 0.3394(3) 0.0350(10) Uani 1 1 d . . .
H1 H 1.0805 -0.1435 0.2920 0.042 Uiso 1 1 calc R . .
C2 C 1.1440(2) -0.1833(3) 0.4004(3) 0.0376(10) Uani 1 1 d . . .
H2 H 1.1858 -0.1407 0.3933 0.045 Uiso 1 1 calc R . .
C3 C 1.1452(2) -0.2440(3) 0.4712(3) 0.0297(9) Uani 1 1 d . . .
C4 C 1.0805(3) -0.3062(4) 0.4793(3) 0.0416(12) Uani 1 1 d . . .
H4 H 1.0786 -0.3484 0.5264 0.050 Uiso 1 1 calc R . .
C5 C 1.0189(2) -0.3037(3) 0.4155(3) 0.0368(11) Uani 1 1 d . . .
H5 H 0.9759 -0.3449 0.4218 0.044 Uiso 1 1 calc R . .
C6 C 0.8356(3) -0.3181(3) 0.0952(3) 0.0400(11) Uani 1 1 d . . .
H6 H 0.8744 -0.3649 0.0940 0.048 Uiso 1 1 calc R . .
C7 C 0.7732(3) -0.3222(3) 0.0358(3) 0.0418(11) Uani 1 1 d . . .
H7 H 0.7700 -0.3712 -0.0046 0.050 Uiso 1 1 calc R . .
C8 C 0.7143(2) -0.2536(3) 0.0354(3) 0.0306(9) Uani 1 1 d . . .
C9 C 0.7228(2) -0.1833(3) 0.0976(3) 0.0400(11) Uani 1 1 d . . .
H9 H 0.6844 -0.1361 0.1005 0.048 Uiso 1 1 calc R . .
C10 C 0.7879(3) -0.1830(3) 0.1555(3) 0.0380(11) Uani 1 1 d . . .
H10 H 0.7930 -0.1344 0.1961 0.046 Uiso 1 1 calc R . .
F2 F 0.9302(4) 0.1663(3) 0.3065(5) 0.201(4) Uani 1 1 d D . .
F3 F 0.9263(4) 0.0528(4) 0.3987(3) 0.157(3) Uani 1 1 d D . .
O1 O 0.93512(17) -0.0825(2) 0.25288(19) 0.0404(7) Uani 1 1 d D . .
O3 O 0.9320(3) 0.0423(4) 0.1485(3) 0.117(2) Uani 1 1 d D . .
C11A C 0.9110(6) 0.0775(5) 0.3137(6) 0.118(6) Uani 0.704(6) 1 d PD A 1
S1A S 0.9598(2) 0.00634(14) 0.22829(14) 0.0515(7) Uani 0.704(6) 1 d PD A 1
F1A F 0.8309(4) 0.0681(5) 0.3020(4) 0.119(3) Uani 0.704(6) 1 d PD A 1
O2A O 1.0442(3) 0.0223(5) 0.2409(6) 0.122(4) Uani 0.704(6) 1 d PD A 1
S1B S 0.9132(4) 0.0131(3) 0.2382(3) 0.0438(15) Uani 0.296(6) 1 d PD A 2
F1B F 1.0368(6) 0.0784(12) 0.3295(12) 0.142(7) Uiso 0.296(6) 1 d PD A 2
O2B O 0.8285(5) 0.0242(8) 0.2495(10) 0.063(4) Uiso 0.296(6) 1 d PD A 2
C11B C 0.9579(7) 0.0832(7) 0.3247(7) 0.105(12) Uiso 0.296(6) 1 d PD A 2

loop_
_atom_site_aniso_label
_atom_site_aniso_U_11
_atom_site_aniso_U_22
_atom_site_aniso_U_33
_atom_site_aniso_U_23
_atom_site_aniso_U_13
_atom_site_aniso_U_12
Cu1 0.0124(3) 0.0494(5) 0.0160(3) 0.0026(3) 0.000 0.000
N1 0.0156(14) 0.045(2) 0.0198(15) 0.0068(14) -0.0036(11) -0.0014(15)
N2 0.0217(15) 0.041(2) 0.0192(14) -0.0021(15) 0.0004(12) 0.0034(15)
C1 0.024(2) 0.045(3) 0.036(2) 0.0118(19) -0.0103(17) -0.0107(18)
C2 0.027(2) 0.047(3) 0.039(2) 0.015(2) -0.0128(18) -0.0091(19)
C3 0.0248(19) 0.038(2) 0.0264(19) 0.0003(18) -0.0058(14) -0.0049(18)
C4 0.029(2) 0.060(3) 0.036(2) 0.020(2) -0.0131(18) -0.013(2)
C5 0.0165(18) 0.061(3) 0.033(2) 0.016(2) -0.0089(16) -0.0132(19)
C6 0.038(2) 0.055(3) 0.027(2) -0.006(2) -0.0078(18) 0.010(2)
C7 0.038(3) 0.051(3) 0.036(2) -0.013(2) -0.0144(19) 0.016(2)
C8 0.0208(18) 0.044(2) 0.0270(19) -0.0025(18) -0.0016(14) 0.0037(18)
C9 0.024(2) 0.056(3) 0.040(2) -0.010(2) -0.0109(18) 0.011(2)
C10 0.028(2) 0.055(3) 0.031(2) -0.0126(19) -0.0101(17) 0.008(2)
F2 0.267(9) 0.060(3) 0.276(9) -0.030(4) 0.133(7) 0.010(4)
F3 0.246(7) 0.139(5) 0.088(4) -0.050(4) 0.007(4) -0.004(4)
O1 0.0367(17) 0.0430(19) 0.0416(17) 0.0053(14) -0.0036(13) 0.0078(13)
O3 0.144(5) 0.124(4) 0.084(3) 0.071(3) 0.048(3) 0.073(4)
C11A 0.187(17) 0.028(5) 0.140(12) -0.025(6) 0.096(11) -0.001(7)
S1A 0.0457(16) 0.0425(11) 0.0663(13) 0.0111(9) 0.0143(11) 0.0074(10)
F1A 0.104(5) 0.146(6) 0.108(5) 0.000(5) 0.032(4) 0.061(5)
O2A 0.049(4) 0.066(5) 0.250(12) -0.009(5) 0.022(5) -0.014(3)
S1B 0.032(3) 0.044(3) 0.055(3) 0.015(2) -0.003(2) 0.0014(19)

loop_
_atom_type_symbol
_atom_type_description
_atom_type_scat_dispersion_real
_atom_type_scat_dispersion_imag
_atom_type_scat_source
C C 0.0033 0.0016 'International Tables Vol C Tables 4.2.6.8 and 6.1.1.4'
H H 0.0000 0.0000 'International Tables Vol C Tables 4.2.6.8 and 6.1.1.4'
Cu Cu 0.3201 1.2651 'International Tables Vol C Tables 4.2.6.8 and 6.1.1.4'
F F 0.0171 0.0103 'International Tables Vol C Tables 4.2.6.8 and 6.1.1.4'
N N 0.0061 0.0033 'International Tables Vol C Tables 4.2.6.8 and 6.1.1.4'
O O 0.0106 0.0060 'International Tables Vol C Tables 4.2.6.8 and 6.1.1.4'
S S 0.1246 0.1234 'International Tables Vol C Tables 4.2.6.8 and 6.1.1.4'

loop_
_geom_angle_atom_site_label_1
_geom_angle_atom_site_label_2
_geom_angle_atom_site_label_3
_geom_angle
_geom_angle_site_symmetry_1
_geom_angle_site_symmetry_3
N1 Cu1 N1 90.41(17) 4_545 .
N1 Cu1 N2 90.77(12) 4_545 .
N1 Cu1 N2 177.79(13) . .
N1 Cu1 N2 177.79(13) 4_545 4_545
N1 Cu1 N2 90.77(12) . 4_545
N2 Cu1 N2 88.11(17) . 4_545
N1 Cu1 O1 86.63(12) 4_545 4_545
N1 Cu1 O1 91.65(12) . 4_545
N2 Cu1 O1 90.29(12) . 4_545
N2 Cu1 O1 91.47(12) 4_545 4_545
N1 Cu1 O1 91.65(12) 4_545 .
N1 Cu1 O1 86.63(12) . .
N2 Cu1 O1 91.47(12) . .
N2 Cu1 O1 90.29(12) 4_545 .
O1 Cu1 O1 177.56(13) 4_545 .
C5 N1 C1 117.1(3) . .
C5 N1 Cu1 122.6(3) . .
C1 N1 Cu1 120.2(3) . .
C10 N2 C6 117.7(3) . .
C10 N2 Cu1 119.8(3) . .
C6 N2 Cu1 122.3(3) . .
N1 C1 C2 122.8(4) . .
N1 C1 H1 118.6 . .
C2 C1 H1 118.6 . .
C3 C2 C1 120.0(4) . .
C3 C2 H2 120.0 . .
C1 C2 H2 120.0 . .
C2 C3 C4 117.7(4) . .
C2 C3 C8 121.3(4) . 7_656
C4 C3 C8 121.0(4) . 7_656
C5 C4 C3 118.8(4) . .
C5 C4 H4 120.6 . .
C3 C4 H4 120.6 . .
N1 C5 C4 123.6(4) . .
N1 C5 H5 118.2 . .
C4 C5 H5 118.2 . .
N2 C6 C7 122.9(4) . .
N2 C6 H6 118.6 . .
C7 C6 H6 118.6 . .
C6 C7 C8 120.2(4) . .
C6 C7 H7 119.9 . .
C8 C7 H7 119.9 . .
C9 C8 C7 116.7(4) . .
C9 C8 C3 121.8(4) . 7
C7 C8 C3 121.6(4) . 7
C10 C9 C8 120.2(4) . .
C10 C9 H9 119.9 . .
C8 C9 H9 119.9 . .
N2 C10 C9 122.4(4) . .
N2 C10 H10 118.8 . .
C9 C10 H10 118.8 . .
C11B F2 C11A 35.1(7) . .
C11B F3 C11A 35.0(7) . .
S1A O1 S1B 32.3(2) . .
S1A O1 Cu1 157.0(2) . .
S1B O1 Cu1 161.3(3) . .
S1A O3 S1B 32.6(2) . .
F2 C11A F1A 108.9(7) . .
F2 C11A F3 106.7(7) . .
F1A C11A F3 106.4(7) . .
F2 C11A S1A 112.5(6) . .
F1A C11A S1A 106.8(6) . .
F3 C11A S1A 115.3(6) . .
O3 S1A O1 118.4(4) . .
O3 S1A O2A 112.3(4) . .
O1 S1A O2A 113.6(3) . .
O3 S1A C11A 104.1(4) . .
O1 S1A C11A 101.8(3) . .
O2A S1A C11A 104.4(5) . .
O2B S1B O3 107.0(7) . .
O2B S1B O1 109.7(5) . .
O3 S1B O1 111.6(4) . .
O2B S1B C11B 104.8(8) . .
O3 S1B C11B 114.5(5) . .
O1 S1B C11B 109.0(4) . .
F3 C11B F1B 109.6(9) . .
F3 C11B F2 110.2(9) . .
F1B C11B F2 114.1(9) . .
F3 C11B S1B 104.9(7) . .
F1B C11B S1B 114.8(12) . .
F2 C11B S1B 102.9(7) . .

loop_
_geom_bond_atom_site_label_1
_geom_bond_atom_site_label_2
_geom_bond_distance
_geom_bond_site_symmetry_2
Cu1 N1 2.019(3) 4_545
Cu1 N1 2.019(3) .
Cu1 N2 2.031(3) .
Cu1 N2 2.031(3) 4_545
Cu1 O1 2.416(3) 4_545
Cu1 O1 2.416(3) .
N1 C5 1.332(5) .
N1 C1 1.346(5) .
N2 C10 1.331(5) .
N2 C6 1.339(5) .
C1 C2 1.392(5) .
C1 H1 0.9300 .
C2 C3 1.371(6) .
C2 H2 0.9300 .
C3 C4 1.400(6) .
C3 C8 1.489(5) 7_656
C4 C5 1.392(5) .
C4 H4 0.9300 .
C5 H5 0.9300 .
C6 C7 1.359(6) .
C6 H6 0.9300 .
C7 C8 1.387(6) .
C7 H7 0.9300 .
C8 C9 1.381(6) .
C8 C3 1.489(5) 7
C9 C10 1.378(5) .
C9 H9 0.9300 .
C10 H10 0.9300 .
F2 C11B 1.311(9) .
F2 C11A 1.323(7) .
F3 C11B 1.297(9) .
F3 C11A 1.341(8) .
O1 S1A 1.393(4) .
O1 S1B 1.441(5) .
O3 S1A 1.377(4) .
O3 S1B 1.436(6) .
C11A F1A 1.341(9) .
C11A S1A 1.823(7) .
S1A O2A 1.425(6) .
S1B O2B 1.418(8) .
S1B C11B 1.797(9) .
F1B C11B 1.308(9) .

loop_
_platon_squeeze_void_nr
_platon_squeeze_void_average_x
_platon_squeeze_void_average_y
_platon_squeeze_void_average_z
_platon_squeeze_void_volume
_platon_squeeze_void_count_electrons
_platon_squeeze_void_content
1 0.250 -0.001 0.250 498 152 ' '
2 0.750 0.001 -0.250 497 152 ' '
